data_4085407
loop_
_publ_author_name
'Arrowsmith, Merle'
'Hill, Michael S.'
'Kociok-K\"ohn, Gabriele'

_publ_section_title
;
 Activation of N-Heterocyclic Carbenes by {BeH2} and {Be(H)(Me)} Fragments
;
_journal_issue 3
_journal_name_full Organometallics
_journal_page_first 653
_journal_paper_doi 10.1021/om501314g
_journal_volume 34
_journal_year 2015
_chemical_formula_moiety 'C43 H52 Be N4'
_chemical_formula_sum 'C43 H52 Be N4'
_chemical_formula_weight 633.90
_chemical_name_systematic
;
 ?
;
_space_group_IT_number 14
_symmetry_cell_setting monoclinic
_symmetry_space_group_name_Hall '-P 2ybc'
_symmetry_space_group_name_H-M 'P 1 21/c 1'
_atom_sites_solution_hydrogens geom
_atom_sites_solution_primary direct
_atom_sites_solution_secondary difmap
_audit_creation_method SHELXL-97
_cell_angle_alpha 90.00
_cell_angle_beta 109.0402(5)
_cell_angle_gamma 90.00
_cell_formula_units_Z 4
_cell_length_a 16.3955(2)
_cell_length_b 9.86630(10)
_cell_length_c 24.2461(4)
_cell_measurement_reflns_used 64437
_cell_measurement_temperature 150(2)
_cell_measurement_theta_max 27.485
_cell_measurement_theta_min 2.910
_cell_volume 3707.54(9)
_computing_cell_refinement 'HKL Scalepack (Otwinowski & Minor, 1997)'
_computing_data_collection 'Collect (Nonius BV, 1997-2000)'
_computing_data_reduction
;
 DENZO-SCALEPACK Z. Otwinowski and W. Minor, " 
 Processing of X-ray Diffraction Data Collected in Oscillation Mode ", 
 Methods in Enzymology, Volume 276: Macromolecular Crystallography, 
 part A, p.307-326, 1997,C.W. Carter, Jr. & R. M. Sweet, Eds., Academic Press.
;
_computing_molecular_graphics 'ORTEP3 for Windows - Farrugia, L. J. J. Appl. Crystallogr. 1997, 30, 565'
_computing_publication_material
;
 'WinGX publication routines, Farrugia, 
 L. J., J. Appl. Crystallogr., 1999, 32, 837-838
;
_computing_structure_refinement
;
 Sheldrick GM (2008) Acta Crystallogr A64:112--122 and 
 C. B. H\"ubschle, G. M. Sheldrick and B. Dittrich
 ShelXle: a Qt graphical user interface for SHELXL
 J. Appl. Cryst., 44, (2011) 1281-1284.
;
_computing_structure_solution
; 
 SIR97- Altomare A., Burla M.C., Camalli M., Cascarano G.L., Giacovazzo C. , 
 Guagliardi A., Moliterni A.G.G., Polidori G.,Spagna R. 
 (1999) J. Appl. Cryst. 32, 115-119
;
_diffrn_ambient_temperature 150(2)
_diffrn_measured_fraction_theta_full 0.992
_diffrn_measured_fraction_theta_max 0.992
_diffrn_measurement_device_type 'Nonius Kappa CCD'
_diffrn_measurement_method '484 1.2 degree images with \f and\w scans'
_diffrn_radiation_monochromator graphite
_diffrn_radiation_source 'fine-focus sealed tube'
_diffrn_radiation_type MoK\a
_diffrn_radiation_wavelength 0.71073
_diffrn_reflns_av_R_equivalents 0.0854
_diffrn_reflns_av_sigmaI/netI 0.0478
_diffrn_reflns_limit_h_max 20
_diffrn_reflns_limit_h_min -21
_diffrn_reflns_limit_k_max 12
_diffrn_reflns_limit_k_min -12
_diffrn_reflns_limit_l_max 31
_diffrn_reflns_limit_l_min -31
_diffrn_reflns_number 47470
_diffrn_reflns_theta_full 27.50
_diffrn_reflns_theta_max 27.50
_diffrn_reflns_theta_min 3.62
_diffrn_standards_decay_% 0
_diffrn_standards_number 0
_exptl_absorpt_coefficient_mu 0.066
_exptl_absorpt_correction_T_max 0.9870
_exptl_absorpt_correction_T_min 0.9647
_exptl_absorpt_correction_type multi-scan
_exptl_absorpt_process_details
;
multi-scan from symmetry-related measurements 
Sortav (Blessing 1995)
;
_exptl_crystal_colour orange
_exptl_crystal_density_diffrn 1.136
_exptl_crystal_density_method 'not measured'
_exptl_crystal_description tabloid
_exptl_crystal_F_000 1368
_exptl_crystal_size_max 0.55
_exptl_crystal_size_mid 0.40
_exptl_crystal_size_min 0.20
_refine_diff_density_max 0.382
_refine_diff_density_min -0.330
_refine_diff_density_rms 0.053
_refine_ls_extinction_method none
_refine_ls_goodness_of_fit_ref 1.060
_refine_ls_hydrogen_treatment constr
_refine_ls_matrix_type full
_refine_ls_number_parameters 446
_refine_ls_number_reflns 8453
_refine_ls_number_restraints 0
_refine_ls_restrained_S_all 1.060
_refine_ls_R_factor_all 0.0860
_refine_ls_R_factor_gt 0.0620
_refine_ls_shift/su_max 0.000
_refine_ls_shift/su_mean 0.000
_refine_ls_structure_factor_coef Fsqd
_refine_ls_weighting_details 'calc w=1/[\s^2^(Fo^2^)+(0.0697P)^2^+2.3949P] where P=(Fo^2^+2Fc^2^)/3'
_refine_ls_weighting_scheme calc
_refine_ls_wR_factor_gt 0.1525
_refine_ls_wR_factor_ref 0.1669
_reflns_number_gt 6358
_reflns_number_total 8453
_reflns_threshold_expression >2sigma(I)
_cod_data_source_file om501314g_si_002.cif
_cod_data_source_block 4
_cod_depositor_comments 'Adding full bibliography for 4085404--4085408.cif.'
_cod_original_cell_volume 3707.54(8)
_cod_original_sg_symbol_H-M 'P 21/c'
_cod_database_code 4085407

loop_
_symmetry_equiv_pos_as_xyz
'x, y, z'
'-x, y+1/2, -z+1/2'
'-x, -y, -z'
'x, -y-1/2, z-1/2'

loop_
_atom_site_label
_atom_site_type_symbol
_atom_site_fract_x
_atom_site_fract_y
_atom_site_fract_z
_atom_site_U_iso_or_equiv
_atom_site_adp_type
_atom_site_occupancy
_atom_site_symmetry_multiplicity
_atom_site_calc_flag
_atom_site_refinement_flags
Be Be 0.73220(15) 0.4071(2) 0.02051(10) 0.0244(5) Uani 1 1 d .
N1 N 0.69434(10) 0.13200(15) -0.00776(6) 0.0247(3) Uani 1 1 d .
N2 N 0.74273(10) 0.22514(15) -0.07041(6) 0.0247(3) Uani 1 1 d .
N3 N 0.77734(10) 0.50874(15) 0.12945(6) 0.0263(3) Uani 1 1 d .
N4 N 0.70608(10) 0.55621(15) -0.00165(7) 0.0265(3) Uani 1 1 d .
C1 C 0.72024(11) 0.25406(18) -0.02239(7) 0.0228(4) Uani 1 1 d .
C2 C 0.70067(13) 0.03044(19) -0.04570(8) 0.0295(4) Uani 1 1 d .
H2 H 0.6862 -0.0624 -0.0442 0.035 Uiso 1 1 calc R
C3 C 0.73121(13) 0.08881(19) -0.08493(9) 0.0302(4) Uani 1 1 d .
H3 H 0.7427 0.0453 -0.1165 0.036 Uiso 1 1 calc R
C4 C 0.65805(12) 0.10567(17) 0.03819(8) 0.0246(4) Uani 1 1 d .
C5 C 0.70723(12) 0.03375(18) 0.08758(8) 0.0274(4) Uani 1 1 d .
C6 C 0.79997(13) -0.0030(2) 0.09743(9) 0.0342(4) Uani 1 1 d .
H6A H 0.8318 -0.0033 0.1394 0.051 Uiso 1 1 calc R
H6B H 0.8257 0.0637 0.0781 0.051 Uiso 1 1 calc R
H6C H 0.8029 -0.0932 0.0813 0.051 Uiso 1 1 calc R
C7 C 0.66718(13) -0.00150(19) 0.12818(8) 0.0302(4) Uani 1 1 d .
H7 H 0.6989 -0.0516 0.1618 0.036 Uiso 1 1 calc R
C8 C 0.58248(13) 0.0341(2) 0.12120(8) 0.0311(4) Uani 1 1 d .
C9 C 0.53946(15) -0.0072(2) 0.16505(9) 0.0420(5) Uani 1 1 d .
H9A H 0.4772 -0.0160 0.1454 0.063 Uiso 1 1 calc R
H9B H 0.5503 0.0620 0.1956 0.063 Uiso 1 1 calc R
H9C H 0.5630 -0.0942 0.1826 0.063 Uiso 1 1 calc R
C10 C 0.53680(13) 0.10901(19) 0.07223(8) 0.0301(4) Uani 1 1 d .
H10 H 0.4794 0.1363 0.0678 0.036 Uiso 1 1 calc R
C11 C 0.57291(12) 0.14523(18) 0.02940(8) 0.0272(4) Uani 1 1 d .
C12 C 0.52119(13) 0.2233(2) -0.02336(9) 0.0345(4) Uani 1 1 d .
H12A H 0.4596 0.2111 -0.0294 0.052 Uiso 1 1 calc R
H12B H 0.5343 0.1903 -0.0576 0.052 Uiso 1 1 calc R
H12C H 0.5358 0.3198 -0.0176 0.052 Uiso 1 1 calc R
C13 C 0.77267(12) 0.31979(18) -0.10495(8) 0.0253(4) Uani 1 1 d .
C14 C 0.71344(12) 0.36491(19) -0.15733(8) 0.0271(4) Uani 1 1 d .
C15 C 0.62002(13) 0.3231(2) -0.17627(9) 0.0342(4) Uani 1 1 d .
H15A H 0.5848 0.3918 -0.2026 0.051 Uiso 1 1 calc R
H15B H 0.6014 0.3143 -0.1419 0.051 Uiso 1 1 calc R
H15C H 0.6131 0.2358 -0.1966 0.051 Uiso 1 1 calc R
C16 C 0.74418(13) 0.4483(2) -0.19250(8) 0.0314(4) Uani 1 1 d .
H16 H 0.7051 0.4804 -0.2283 0.038 Uiso 1 1 calc R
C17 C 0.83028(14) 0.4860(2) -0.17674(9) 0.0335(4) Uani 1 1 d .
C18 C 0.86150(17) 0.5762(3) -0.21604(11) 0.0512(6) Uani 1 1 d .
H18A H 0.9181 0.6138 -0.1940 0.077 Uiso 1 1 calc R
H18B H 0.8203 0.6504 -0.2307 0.077 Uiso 1 1 calc R
H18C H 0.8664 0.5231 -0.2490 0.077 Uiso 1 1 calc R
C19 C 0.88672(13) 0.4387(2) -0.12438(9) 0.0338(4) Uani 1 1 d .
H19 H 0.9457 0.4647 -0.1132 0.041 Uiso 1 1 calc R
C20 C 0.85984(12) 0.3544(2) -0.08763(8) 0.0296(4) Uani 1 1 d .
C21 C 0.92397(14) 0.3028(2) -0.03181(9) 0.0406(5) Uani 1 1 d .
H21A H 0.9805 0.2924 -0.0369 0.061 Uiso 1 1 calc R
H21B H 0.9047 0.2148 -0.0219 0.061 Uiso 1 1 calc R
H21C H 0.9284 0.3675 -0.0003 0.061 Uiso 1 1 calc R
C22 C 0.78792(12) 0.38846(18) 0.09587(8) 0.0268(4) Uani 1 1 d .
H22 H 0.7640 0.3077 0.1103 0.032 Uiso 1 1 calc R
C23 C 0.88401(14) 0.3631(2) 0.10563(9) 0.0399(5) Uani 1 1 d .
H23A H 0.9154 0.3578 0.1476 0.060 Uiso 1 1 calc R
H23B H 0.9073 0.4377 0.0886 0.060 Uiso 1 1 calc R
H23C H 0.8907 0.2776 0.0870 0.060 Uiso 1 1 calc R
C24 C 0.74447(12) 0.62930(18) 0.10116(8) 0.0288(4) Uani 1 1 d .
H24 H 0.7441 0.7046 0.1255 0.035 Uiso 1 1 calc R
C25 C 0.71326(13) 0.65168(18) 0.04344(8) 0.0298(4) Uani 1 1 d .
H25 H 0.6939 0.7411 0.0315 0.036 Uiso 1 1 calc R
C26 C 0.82084(12) 0.51021(18) 0.19086(8) 0.0256(4) Uani 1 1 d .
C27 C 0.89534(12) 0.58928(18) 0.21635(8) 0.0272(4) Uani 1 1 d .
C28 C 0.93258(14) 0.6817(2) 0.18101(9) 0.0340(4) Uani 1 1 d .
H28A H 0.9957 0.6813 0.1976 0.051 Uiso 1 1 calc R
H28B H 0.9111 0.7740 0.1819 0.051 Uiso 1 1 calc R
H28C H 0.9152 0.6496 0.1406 0.051 Uiso 1 1 calc R
C29 C 0.93699(13) 0.5815(2) 0.27656(8) 0.0303(4) Uani 1 1 d .
H29 H 0.9862 0.6367 0.2938 0.036 Uiso 1 1 calc R
C30 C 0.90886(13) 0.4959(2) 0.31208(8) 0.0317(4) Uani 1 1 d .
C31 C 0.95687(15) 0.4870(3) 0.37693(9) 0.0440(5) Uani 1 1 d .
H31A H 0.9154 0.4758 0.3980 0.066 Uiso 1 1 calc R
H31B H 0.9901 0.5703 0.3900 0.066 Uiso 1 1 calc R
H31C H 0.9962 0.4092 0.3848 0.066 Uiso 1 1 calc R
C32 C 0.83534(13) 0.4192(2) 0.28635(8) 0.0315(4) Uani 1 1 d .
H32 H 0.8150 0.3606 0.3101 0.038 Uiso 1 1 calc R
C33 C 0.79052(12) 0.42567(19) 0.22676(8) 0.0291(4) Uani 1 1 d .
C34 C 0.70836(14) 0.3455(2) 0.20187(9) 0.0407(5) Uani 1 1 d .
H34A H 0.6794 0.3375 0.2312 0.061 Uiso 1 1 calc R
H34B H 0.7221 0.2549 0.1909 0.061 Uiso 1 1 calc R
H34C H 0.6703 0.3920 0.1673 0.061 Uiso 1 1 calc R
C35 C 0.68816(12) 0.61948(18) -0.05751(8) 0.0264(4) Uani 1 1 d .
C36 C 0.60532(13) 0.61949(19) -0.09875(8) 0.0295(4) Uani 1 1 d .
C37 C 0.53064(13) 0.5517(2) -0.08621(10) 0.0375(5) Uani 1 1 d .
H37A H 0.4777 0.6037 -0.1045 0.056 Uiso 1 1 calc R
H37B H 0.5422 0.5481 -0.0439 0.056 Uiso 1 1 calc R
H37C H 0.5235 0.4595 -0.1020 0.056 Uiso 1 1 calc R
C38 C 0.59078(13) 0.6857(2) -0.15209(9) 0.0334(4) Uani 1 1 d .
H38 H 0.5343 0.6845 -0.1798 0.040 Uiso 1 1 calc R
C39 C 0.65592(14) 0.7532(2) -0.16600(8) 0.0328(4) Uani 1 1 d .
C40 C 0.63857(17) 0.8261(2) -0.22365(10) 0.0460(6) Uani 1 1 d .
H40A H 0.6819 0.7992 -0.2415 0.069 Uiso 1 1 calc R
H40B H 0.6417 0.9242 -0.2170 0.069 Uiso 1 1 calc R
H40C H 0.5809 0.8020 -0.2498 0.069 Uiso 1 1 calc R
C41 C 0.73752(13) 0.75281(19) -0.12474(8) 0.0306(4) Uani 1 1 d .
H41 H 0.7831 0.7977 -0.1334 0.037 Uiso 1 1 calc R
C42 C 0.75507(12) 0.68859(19) -0.07073(8) 0.0279(4) Uani 1 1 d .
C43 C 0.84466(13) 0.6929(2) -0.02769(9) 0.0360(5) Uani 1 1 d .
H43A H 0.8842 0.7306 -0.0465 0.054 Uiso 1 1 calc R
H43B H 0.8631 0.6009 -0.0140 0.054 Uiso 1 1 calc R
H43C H 0.8453 0.7499 0.0055 0.054 Uiso 1 1 calc R

loop_
_atom_site_aniso_label
_atom_site_aniso_U_11
_atom_site_aniso_U_22
_atom_site_aniso_U_33
_atom_site_aniso_U_23
_atom_site_aniso_U_13
_atom_site_aniso_U_12
Be 0.0274(11) 0.0181(11) 0.0283(12) -0.0019(9) 0.0099(9) -0.0008(9)
N1 0.0311(8) 0.0176(7) 0.0278(8) -0.0015(6) 0.0129(6) -0.0004(6)
N2 0.0295(8) 0.0206(7) 0.0265(8) -0.0016(6) 0.0124(6) -0.0011(6)
N3 0.0363(9) 0.0195(7) 0.0226(7) -0.0024(6) 0.0089(6) 0.0015(6)
N4 0.0329(8) 0.0193(7) 0.0262(8) -0.0005(6) 0.0081(6) 0.0021(6)
C1 0.0229(8) 0.0203(8) 0.0254(8) 0.0005(7) 0.0085(7) -0.0003(7)
C2 0.0367(10) 0.0190(9) 0.0353(10) -0.0055(7) 0.0154(8) -0.0023(8)
C3 0.0380(10) 0.0218(9) 0.0336(10) -0.0057(7) 0.0156(8) -0.0015(8)
C4 0.0316(9) 0.0177(8) 0.0264(9) -0.0015(7) 0.0123(7) -0.0036(7)
C5 0.0333(10) 0.0182(8) 0.0309(9) -0.0016(7) 0.0109(8) -0.0035(7)
C6 0.0359(11) 0.0282(10) 0.0374(11) 0.0049(8) 0.0106(9) 0.0030(8)
C7 0.0401(11) 0.0224(9) 0.0276(9) 0.0010(7) 0.0105(8) -0.0040(8)
C8 0.0382(11) 0.0274(10) 0.0297(10) -0.0047(8) 0.0138(8) -0.0085(8)
C9 0.0483(13) 0.0481(13) 0.0348(11) 0.0037(9) 0.0206(10) -0.0074(10)
C10 0.0317(10) 0.0270(10) 0.0349(10) -0.0027(8) 0.0152(8) -0.0030(8)
C11 0.0332(10) 0.0194(9) 0.0297(9) -0.0017(7) 0.0112(8) -0.0038(7)
C12 0.0339(11) 0.0354(11) 0.0351(11) 0.0044(8) 0.0125(9) 0.0034(8)
C13 0.0318(9) 0.0201(8) 0.0279(9) -0.0026(7) 0.0153(8) -0.0019(7)
C14 0.0299(9) 0.0235(9) 0.0305(9) -0.0027(7) 0.0135(8) -0.0008(7)
C15 0.0317(10) 0.0357(11) 0.0350(10) 0.0021(8) 0.0104(8) -0.0017(8)
C16 0.0372(10) 0.0294(10) 0.0284(9) 0.0021(8) 0.0120(8) -0.0004(8)
C17 0.0413(11) 0.0301(10) 0.0347(10) -0.0002(8) 0.0199(9) -0.0046(9)
C18 0.0511(14) 0.0562(15) 0.0517(14) 0.0127(12) 0.0242(12) -0.0139(12)
C19 0.0295(10) 0.0360(11) 0.0386(11) -0.0036(8) 0.0150(9) -0.0072(8)
C20 0.0303(10) 0.0285(10) 0.0320(10) -0.0045(8) 0.0128(8) -0.0010(8)
C21 0.0327(11) 0.0492(13) 0.0377(11) 0.0015(10) 0.0085(9) -0.0020(9)
C22 0.0363(10) 0.0169(9) 0.0277(9) -0.0025(7) 0.0113(8) -0.0004(7)
C23 0.0408(12) 0.0384(12) 0.0363(11) -0.0079(9) 0.0068(9) 0.0102(9)
C24 0.0362(10) 0.0191(9) 0.0314(10) -0.0037(7) 0.0114(8) 0.0032(8)
C25 0.0392(10) 0.0164(9) 0.0329(10) -0.0008(7) 0.0105(8) 0.0041(7)
C26 0.0330(10) 0.0198(9) 0.0247(9) -0.0025(7) 0.0102(7) 0.0019(7)
C27 0.0336(10) 0.0198(9) 0.0300(9) -0.0029(7) 0.0131(8) 0.0006(7)
C28 0.0400(11) 0.0279(10) 0.0356(11) 0.0002(8) 0.0143(9) -0.0062(8)
C29 0.0321(10) 0.0274(10) 0.0300(10) -0.0057(8) 0.0085(8) -0.0025(8)
C30 0.0359(10) 0.0315(10) 0.0293(10) -0.0015(8) 0.0130(8) 0.0036(8)
C31 0.0466(13) 0.0544(14) 0.0300(11) 0.0011(10) 0.0113(9) -0.0020(11)
C32 0.0382(11) 0.0303(10) 0.0304(10) 0.0019(8) 0.0170(8) -0.0011(8)
C33 0.0327(10) 0.0255(9) 0.0321(10) -0.0027(7) 0.0147(8) -0.0017(8)
C34 0.0430(12) 0.0459(13) 0.0355(11) -0.0015(9) 0.0158(9) -0.0139(10)
C35 0.0311(9) 0.0179(8) 0.0290(9) -0.0006(7) 0.0082(8) 0.0041(7)
C36 0.0335(10) 0.0198(9) 0.0337(10) 0.0002(7) 0.0089(8) 0.0021(7)
C37 0.0340(11) 0.0317(11) 0.0433(12) 0.0046(9) 0.0078(9) -0.0022(9)
C38 0.0340(10) 0.0280(10) 0.0316(10) 0.0018(8) 0.0018(8) 0.0014(8)
C39 0.0433(11) 0.0236(9) 0.0309(10) 0.0022(7) 0.0116(9) 0.0036(8)
C40 0.0597(15) 0.0401(13) 0.0363(12) 0.0101(9) 0.0131(11) 0.0003(11)
C41 0.0366(11) 0.0228(9) 0.0350(10) -0.0015(7) 0.0153(9) -0.0013(8)
C42 0.0317(10) 0.0218(9) 0.0303(9) -0.0021(7) 0.0101(8) 0.0031(7)
C43 0.0317(10) 0.0359(11) 0.0378(11) -0.0006(9) 0.0076(9) -0.0014(9)

loop_
_atom_type_symbol
_atom_type_description
_atom_type_scat_dispersion_real
_atom_type_scat_dispersion_imag
_atom_type_scat_source
C C 0.0033 0.0016 'International Tables Vol C Tables 4.2.6.8 and 6.1.1.4'
H H 0.0000 0.0000 'International Tables Vol C Tables 4.2.6.8 and 6.1.1.4'
N N 0.0061 0.0033 'International Tables Vol C Tables 4.2.6.8 and 6.1.1.4'
Be Be 0.0005 0.0002 'International Tables Vol C Tables 4.2.6.8 and 6.1.1.4'

loop_
_geom_angle_atom_site_label_1
_geom_angle_atom_site_label_2
_geom_angle_atom_site_label_3
_geom_angle
N4 Be C22 116.19(15)
N4 Be C1 128.08(16)
C22 Be C1 115.52(15)
C1 N1 C2 111.64(15)
C1 N1 C4 126.92(15)
C2 N1 C4 121.29(15)
C1 N2 C3 111.57(15)
C1 N2 C13 126.80(15)
C3 N2 C13 121.60(15)
C24 N3 C26 119.19(15)
C24 N3 C22 120.66(14)
C26 N3 C22 118.28(14)
C25 N4 C35 112.29(15)
C25 N4 Be 114.32(15)
C35 N4 Be 132.70(15)
N2 C1 N1 103.42(15)
N2 C1 Be 131.18(15)
N1 C1 Be 124.98(15)
C3 C2 N1 106.64(16)
C3 C2 H2 126.7
N1 C2 H2 126.7
C2 C3 N2 106.73(16)
C2 C3 H3 126.6
N2 C3 H3 126.6
C11 C4 C5 122.71(17)
C11 C4 N1 118.27(16)
C5 C4 N1 118.87(16)
C7 C5 C4 117.27(17)
C7 C5 C6 120.82(17)
C4 C5 C6 121.90(17)
C5 C6 H6A 109.5
C5 C6 H6B 109.5
H6A C6 H6B 109.5
C5 C6 H6C 109.5
H6A C6 H6C 109.5
H6B C6 H6C 109.5
C8 C7 C5 122.26(18)
C8 C7 H7 118.9
C5 C7 H7 118.9
C7 C8 C10 118.49(18)
C7 C8 C9 121.59(18)
C10 C8 C9 119.92(18)
C8 C9 H9A 109.5
C8 C9 H9B 109.5
H9A C9 H9B 109.5
C8 C9 H9C 109.5
H9A C9 H9C 109.5
H9B C9 H9C 109.5
C8 C10 C11 121.91(18)
C8 C10 H10 119.0
C11 C10 H10 119.0
C4 C11 C10 117.32(17)
C4 C11 C12 122.22(17)
C10 C11 C12 120.46(17)
C11 C12 H12A 109.5
C11 C12 H12B 109.5
H12A C12 H12B 109.5
C11 C12 H12C 109.5
H12A C12 H12C 109.5
H12B C12 H12C 109.5
C20 C13 C14 122.44(17)
C20 C13 N2 119.53(16)
C14 C13 N2 117.83(16)
C16 C14 C13 117.53(17)
C16 C14 C15 120.70(17)
C13 C14 C15 121.76(17)
C14 C15 H15A 109.5
C14 C15 H15B 109.5
H15A C15 H15B 109.5
C14 C15 H15C 109.5
H15A C15 H15C 109.5
H15B C15 H15C 109.5
C17 C16 C14 121.91(18)
C17 C16 H16 119.0
C14 C16 H16 119.0
C19 C17 C16 118.54(18)
C19 C17 C18 120.94(19)
C16 C17 C18 120.52(19)
C17 C18 H18A 109.5
C17 C18 H18B 109.5
H18A C18 H18B 109.5
C17 C18 H18C 109.5
H18A C18 H18C 109.5
H18B C18 H18C 109.5
C17 C19 C20 122.12(18)
C17 C19 H19 118.9
C20 C19 H19 118.9
C19 C20 C13 117.46(18)
C19 C20 C21 120.22(18)
C13 C20 C21 122.31(18)
C20 C21 H21A 109.5
C20 C21 H21B 109.5
H21A C21 H21B 109.5
C20 C21 H21C 109.5
H21A C21 H21C 109.5
H21B C21 H21C 109.5
N3 C22 C23 110.13(15)
N3 C22 Be 111.81(14)
C23 C22 Be 109.57(15)
N3 C22 H22 108.4
C23 C22 H22 108.4
Be C22 H22 108.4
C22 C23 H23A 109.5
C22 C23 H23B 109.5
H23A C23 H23B 109.5
C22 C23 H23C 109.5
H23A C23 H23C 109.5
H23B C23 H23C 109.5
C25 C24 N3 127.55(17)
C25 C24 H24 116.2
N3 C24 H24 116.2
C24 C25 N4 127.00(17)
C24 C25 H25 116.5
N4 C25 H25 116.5
C33 C26 C27 119.12(17)
C33 C26 N3 118.83(16)
C27 C26 N3 121.99(16)
C29 C27 C26 119.03(17)
C29 C27 C28 118.42(17)
C26 C27 C28 122.54(17)
C27 C28 H28A 109.5
C27 C28 H28B 109.5
H28A C28 H28B 109.5
C27 C28 H28C 109.5
H28A C28 H28C 109.5
H28B C28 H28C 109.5
C30 C29 C27 122.25(18)
C30 C29 H29 118.9
C27 C29 H29 118.9
C32 C30 C29 117.95(18)
C32 C30 C31 121.11(18)
C29 C30 C31 120.94(19)
C30 C31 H31A 109.5
C30 C31 H31B 109.5
H31A C31 H31B 109.5
C30 C31 H31C 109.5
H31A C31 H31C 109.5
H31B C31 H31C 109.5
C30 C32 C33 121.92(18)
C30 C32 H32 119.0
C33 C32 H32 119.0
C32 C33 C26 119.69(17)
C32 C33 C34 119.42(17)
C26 C33 C34 120.85(17)
C33 C34 H34A 109.5
C33 C34 H34B 109.5
H34A C34 H34B 109.5
C33 C34 H34C 109.5
H34A C34 H34C 109.5
H34B C34 H34C 109.5
C36 C35 C42 118.80(17)
C36 C35 N4 121.84(17)
C42 C35 N4 119.31(16)
C38 C36 C35 119.60(18)
C38 C36 C37 119.21(18)
C35 C36 C37 121.18(17)
C36 C37 H37A 109.5
C36 C37 H37B 109.5
H37A C37 H37B 109.5
C36 C37 H37C 109.5
H37A C37 H37C 109.5
H37B C37 H37C 109.5
C39 C38 C36 122.37(18)
C39 C38 H38 118.8
C36 C38 H38 118.8
C41 C39 C38 117.45(18)
C41 C39 C40 120.96(19)
C38 C39 C40 121.58(19)
C39 C40 H40A 109.5
C39 C40 H40B 109.5
H40A C40 H40B 109.5
C39 C40 H40C 109.5
H40A C40 H40C 109.5
H40B C40 H40C 109.5
C39 C41 C42 122.23(19)
C39 C41 H41 118.9
C42 C41 H41 118.9
C41 C42 C35 119.54(17)
C41 C42 C43 119.66(18)
C35 C42 C43 120.80(17)
C42 C43 H43A 109.5
C42 C43 H43B 109.5
H43A C43 H43B 109.5
C42 C43 H43C 109.5
H43A C43 H43C 109.5
H43B C43 H43C 109.5

loop_
_geom_bond_atom_site_label_1
_geom_bond_atom_site_label_2
_geom_bond_distance
Be N4 1.577(3)
Be C22 1.766(3)
Be C1 1.808(3)
N1 C1 1.362(2)
N1 C2 1.387(2)
N1 C4 1.447(2)
N2 C1 1.361(2)
N2 C3 1.388(2)
N2 C13 1.443(2)
N3 C24 1.391(2)
N3 C26 1.426(2)
N3 C22 1.481(2)
N4 C25 1.419(2)
N4 C35 1.432(2)
C2 C3 1.341(3)
C2 H2 0.9500
C3 H3 0.9500
C4 C11 1.397(3)
C4 C5 1.399(3)
C5 C7 1.394(3)
C5 C6 1.504(3)
C6 H6A 0.9800
C6 H6B 0.9800
C6 H6C 0.9800
C7 C8 1.388(3)
C7 H7 0.9500
C8 C10 1.391(3)
C8 C9 1.511(3)
C9 H9A 0.9800
C9 H9B 0.9800
C9 H9C 0.9800
C10 C11 1.399(3)
C10 H10 0.9500
C11 C12 1.497(3)
C12 H12A 0.9800
C12 H12B 0.9800
C12 H12C 0.9800
C13 C20 1.394(3)
C13 C14 1.396(3)
C14 C16 1.393(3)
C14 C15 1.506(3)
C15 H15A 0.9800
C15 H15B 0.9800
C15 H15C 0.9800
C16 C17 1.387(3)
C16 H16 0.9500
C17 C19 1.385(3)
C17 C18 1.510(3)
C18 H18A 0.9800
C18 H18B 0.9800
C18 H18C 0.9800
C19 C20 1.392(3)
C19 H19 0.9500
C20 C21 1.506(3)
C21 H21A 0.9800
C21 H21B 0.9800
C21 H21C 0.9800
C22 C23 1.535(3)
C22 H22 1.0000
C23 H23A 0.9800
C23 H23B 0.9800
C23 H23C 0.9800
C24 C25 1.342(3)
C24 H24 0.9500
C25 H25 0.9500
C26 C33 1.408(3)
C26 C27 1.411(3)
C27 C29 1.398(3)
C27 C28 1.509(3)
C28 H28A 0.9800
C28 H28B 0.9800
C28 H28C 0.9800
C29 C30 1.388(3)
C29 H29 0.9500
C30 C32 1.387(3)
C30 C31 1.514(3)
C31 H31A 0.9800
C31 H31B 0.9800
C31 H31C 0.9800
C32 C33 1.393(3)
C32 H32 0.9500
C33 C34 1.508(3)
C34 H34A 0.9800
C34 H34B 0.9800
C34 H34C 0.9800
C35 C36 1.400(3)
C35 C42 1.414(3)
C36 C38 1.398(3)
C36 C37 1.510(3)
C37 H37A 0.9800
C37 H37B 0.9800
C37 H37C 0.9800
C38 C39 1.390(3)
C38 H38 0.9500
C39 C41 1.385(3)
C39 C40 1.514(3)
C40 H40A 0.9800
C40 H40B 0.9800
C40 H40C 0.9800
C41 C42 1.398(3)
C41 H41 0.9500
C42 C43 1.499(3)
C43 H43A 0.9800
C43 H43B 0.9800
C43 H43C 0.9800
